data_4037392
loop_
_publ_author_name
'Yu, Yulan'
'Zhuang, Shengyi'
'Liu, Ping'
'Sun, Peipei'

_publ_section_title
;
 Cyanomethylation and Cyclization of Aryl Alkynoates with Acetonitrile
 under Transition-Metal-Free Conditions: Synthesis of 3-Cyanomethylated
 Coumarins.
;
_journal_issue 22
_journal_name_full 'The Journal of organic chemistry'
_journal_page_first 11489
_journal_page_last 11495
_journal_paper_doi 10.1021/acs.joc.6b02155
_journal_volume 81
_journal_year 2016
_chemical_absolute_configuration syn
_chemical_formula_moiety 'C18 H12 Cl N O2'
_chemical_formula_sum 'C18 H12 Cl N O2'
_chemical_formula_weight 309.23
_space_group_crystal_system orthorhombic
_space_group_IT_number 19
_space_group_name_Hall 'P 2ac 2ab'
_space_group_name_H-M_alt 'P 21 21 21'
_atom_sites_solution_hydrogens geom
_atom_sites_solution_primary direct
_audit_creation_date 2016-09-04
_audit_creation_method
;
Olex2 1.2
(compiled 2016.08.25 svn.r3337 for OlexSys, GUI svn.r5221)
;
_cell_angle_alpha 90
_cell_angle_beta 90
_cell_angle_gamma 90
_cell_formula_units_Z 8
_cell_length_a 11.495(8)
_cell_length_b 12.365(9)
_cell_length_c 20.951(15)
_cell_measurement_reflns_used 5922
_cell_measurement_temperature 296.15
_cell_measurement_theta_max 24.425
_cell_measurement_theta_min 2.418
_cell_volume 2978(4)
_computing_cell_refinement 'SAINT v8.34A (Bruker, 2013)'
_computing_data_reduction 'SAINT v8.34A (Bruker, 2013)'
_computing_molecular_graphics 'Olex2 (Dolomanov et al., 2009)'
_computing_publication_material 'Olex2 (Dolomanov et al., 2009)'
_computing_structure_refinement 'ShelXL (Sheldrick, 2015)'
_computing_structure_solution 'ShelXT (Sheldrick, 2015)'
_diffrn_ambient_temperature 296.15
_diffrn_measured_fraction_theta_full 0.983
_diffrn_measured_fraction_theta_max 0.983
_diffrn_measurement_device_type 'CCD area detector'
_diffrn_measurement_method 'phi and omega scans'
_diffrn_radiation_monochromator graphite
_diffrn_radiation_type MoK\a
_diffrn_radiation_wavelength 0.71073
_diffrn_reflns_av_R_equivalents 0.1175
_diffrn_reflns_av_unetI/netI 0.0910
_diffrn_reflns_Laue_measured_fraction_full 0.983
_diffrn_reflns_Laue_measured_fraction_max 0.983
_diffrn_reflns_limit_h_max 13
_diffrn_reflns_limit_h_min -13
_diffrn_reflns_limit_k_max 14
_diffrn_reflns_limit_k_min -14
_diffrn_reflns_limit_l_max 14
_diffrn_reflns_limit_l_min -24
_diffrn_reflns_number 18357
_diffrn_reflns_point_group_measured_fraction_full 0.984
_diffrn_reflns_point_group_measured_fraction_max 0.984
_diffrn_reflns_theta_full 24.999
_diffrn_reflns_theta_max 24.999
_diffrn_reflns_theta_min 1.912
_exptl_absorpt_coefficient_mu 0.262
_exptl_absorpt_correction_T_max 0.8325
_exptl_absorpt_correction_T_min 0.7523
_exptl_absorpt_correction_type multi-scan
_exptl_crystal_colour colourless
_exptl_crystal_colour_primary colourless
_exptl_crystal_density_diffrn 1.379
_exptl_crystal_description block
_exptl_crystal_F_000 1276
_exptl_crystal_size_max 0.3
_exptl_crystal_size_mid 0.2
_exptl_crystal_size_min 0.15
_refine_diff_density_max 2.215
_refine_diff_density_min -0.548
_refine_diff_density_rms 0.220
_refine_ls_abs_structure_details
;
 Refined as an inversion twin.
;
_refine_ls_abs_structure_Flack 0.6(3)
_refine_ls_extinction_method none
_refine_ls_goodness_of_fit_ref 1.317
_refine_ls_hydrogen_treatment constr
_refine_ls_matrix_type full
_refine_ls_number_parameters 388
_refine_ls_number_reflns 5118
_refine_ls_number_restraints 6
_refine_ls_restrained_S_all 1.319
_refine_ls_R_factor_all 0.1843
_refine_ls_R_factor_gt 0.1494
_refine_ls_shift/su_max 0.005
_refine_ls_shift/su_mean 0.000
_refine_ls_structure_factor_coef Fsqd
_refine_ls_weighting_details 'w=1/[\s^2^(Fo^2^)+(0.2000P)^2^] where P=(Fo^2^+2Fc^2^)/3'
_refine_ls_weighting_scheme calc
_refine_ls_wR_factor_gt 0.3343
_refine_ls_wR_factor_ref 0.3614
_reflns_Friedel_coverage 0.770
_reflns_Friedel_fraction_full 0.985
_reflns_Friedel_fraction_max 0.985
_reflns_number_gt 3569
_reflns_number_total 5118
_reflns_threshold_expression 'I > 2\s(I)'
_cod_data_source_file jo6b02155_si_003.cif
_cod_data_source_block 22
_cod_depositor_comments
;

2020-06-08
Z value and formula fixed to values more according to usual
chemical conventions.                 miguel
;
_cod_original_formula_sum 'C36 H24 Cl2 N2 O4'
_cod_original_formula_weight 618.46
_cod_original_formula_moiety 'C18 H12 Cl N O2, C18 H12 Cl N O2'
_cod_original_formula_units_Z 4
_cod_database_code 4037392
_shelx_space_group_comment
;
The symmetry employed for this shelxl refinement is uniquely defined
by the following loop, which should always be used as a source of
symmetry information in preference to the above space-group names.
They are only intended as comments.
;
_olex2_refinement_description
;
1. Twinned data refinement
 Scales: 0.4(3) 0.6(3)
2. Fixed Uiso
 At 1.2 times of:
  All C(H) groups, All C(H,H) groups
 At 1.5 times of:
  All C(H,H,H) groups
3. Uiso/Uaniso restraints and constraints
Uanis(C4) \\sim Ueq: with sigma of 0.008 and sigma for terminal atoms of 0.016
4.a Secondary CH2 refined with riding coordinates:
 C20(H20A,H20B)
4.b Aromatic/amide H refined with riding coordinates:
 C26(H26), C29(H29), C32(H32), C36(H36), C35(H35), C33(H33), C27(H27), C3(H3),
 C7(H7), C11(H11), C14(H14), C18(H18), C17(H17), C15(H15), C4(H4)
4.c Fitted hexagon refined as free rotating group:
 C14(C13,C18,C17,C16,C15)
4.d Idealised Me refined as rotating group:
 C30(H30A,H30B,H30C), C1(H1A,H1B,H1C)
;
_shelx_shelxl_version_number 2014/7
_olex2_submission_special_instructions 'No special instructions were received'

loop_
_space_group_symop_operation_xyz
'x, y, z'
'-x+1/2, -y, z+1/2'
'x+1/2, -y+1/2, -z'
'-x, y+1/2, -z+1/2'

loop_
_atom_site_label
_atom_site_type_symbol
_atom_site_fract_x
_atom_site_fract_y
_atom_site_fract_z
_atom_site_U_iso_or_equiv
_atom_site_adp_type
_atom_site_occupancy
_atom_site_site_symmetry_order
_atom_site_calc_flag
_atom_site_refinement_flags_posn
_atom_site_refinement_flags_adp
Cl2 Cl 0.3048(4) -0.2171(2) 0.31290(16) 0.0738(12) Uani 1 1 d . .
O3 O 0.2536(6) 0.4456(5) 0.4469(4) 0.0455(19) Uani 1 1 d . .
O4 O 0.1105(7) 0.4097(6) 0.5121(4) 0.056(2) Uani 1 1 d . .
N2 N -0.1054(10) 0.2184(8) 0.4593(6) 0.065(3) Uani 1 1 d . .
C26 C 0.4322(10) 0.2862(9) 0.3388(7) 0.057(3) Uani 1 1 d . .
H26 H 0.4393 0.2173 0.3213 0.068 Uiso 1 1 calc R .
C24 C 0.3422(8) 0.3103(7) 0.3833(5) 0.034(2) Uani 1 1 d . .
C21 C 0.1827(9) 0.2624(7) 0.4521(5) 0.036(2) Uani 1 1 d . .
C29 C 0.4083(9) 0.4898(9) 0.3843(6) 0.047(3) Uani 1 1 d . .
H29 H 0.3983 0.5603 0.3988 0.056 Uiso 1 1 calc R .
C23 C 0.2625(8) 0.2327(7) 0.4085(4) 0.035(2) Uani 1 1 d . .
C32 C 0.3594(10) 0.0544(8) 0.4060(6) 0.048(3) Uani 1 1 d . .
H32 H 0.4142 0.0822 0.4342 0.057 Uiso 1 1 calc R .
C31 C 0.2710(9) 0.1189(8) 0.3865(5) 0.041(2) Uani 1 1 d . .
C36 C 0.1898(10) 0.0784(9) 0.3447(6) 0.056(3) Uani 1 1 d . .
H36 H 0.1278 0.1214 0.3317 0.068 Uiso 1 1 calc R .
C35 C 0.2001(13) -0.0260(9) 0.3221(6) 0.059(3) Uani 1 1 d . .
H35 H 0.1465 -0.0540 0.2933 0.071 Uiso 1 1 calc R .
C34 C 0.2889(11) -0.0856(9) 0.3427(5) 0.048(3) Uani 1 1 d . .
C33 C 0.3711(11) -0.0520(9) 0.3852(7) 0.060(3) Uani 1 1 d . .
H33 H 0.4307 -0.0969 0.3992 0.072 Uiso 1 1 calc R .
C20 C 0.1054(8) 0.1884(8) 0.4879(6) 0.047(3) Uani 1 1 d . .
H20A H 0.1250 0.1141 0.4776 0.057 Uiso 1 1 calc R .
H20B H 0.1171 0.1987 0.5333 0.057 Uiso 1 1 calc R .
C25 C 0.3368(9) 0.4180(8) 0.4034(5) 0.044(3) Uani 1 1 d . .
C19 C -0.0152(10) 0.2084(9) 0.4722(5) 0.045(3) Uani 1 1 d . .
C27 C 0.5073(10) 0.3659(10) 0.3226(6) 0.056(3) Uani 1 1 d . .
H27 H 0.5682 0.3483 0.2953 0.068 Uiso 1 1 calc R .
C28 C 0.5002(11) 0.4691(9) 0.3431(6) 0.052(3) Uani 1 1 d . .
C22 C 0.1787(9) 0.3746(7) 0.4715(5) 0.041(3) Uani 1 1 d . .
C30 C 0.5810(11) 0.5548(11) 0.3239(7) 0.065(4) Uani 1 1 d . .
H30A H 0.5446 0.5999 0.2924 0.097 Uiso 1 1 calc GR .
H30B H 0.6500 0.5230 0.3063 0.097 Uiso 1 1 calc GR .
H30C H 0.6011 0.5976 0.3605 0.097 Uiso 1 1 calc GR .
Cl1 Cl 0.0483(4) -0.2163(2) 0.19719(18) 0.0845(13) Uani 1 1 d . .
O1 O 0.0135(6) 0.4469(5) 0.0584(4) 0.0464(19) Uani 1 1 d . .
O2 O -0.1274(6) 0.4094(5) -0.0086(4) 0.057(2) Uani 1 1 d . .
N1 N -0.3508(10) 0.2280(9) 0.0337(6) 0.068(3) Uani 1 1 d . .
C9 C -0.0557(8) 0.2648(7) 0.0511(5) 0.035(2) Uani 1 1 d . .
C5 C 0.0967(8) 0.3082(8) 0.1232(5) 0.037(2) Uani 1 1 d . .
C10 C -0.0627(8) 0.3749(7) 0.0307(5) 0.038(2) Uani 1 1 d . .
C8 C 0.0174(8) 0.2320(6) 0.0964(5) 0.035(2) Uani 1 1 d . .
C6 C 0.0935(8) 0.4139(7) 0.1023(5) 0.036(2) Uani 1 1 d . .
C3 C 0.2580(11) 0.3592(10) 0.1896(6) 0.064(3) Uani 1 1 d . .
H3 H 0.3181 0.3411 0.2173 0.076 Uiso 1 1 calc R .
C7 C 0.1681(10) 0.4932(9) 0.1219(6) 0.053(3) Uani 1 1 d . .
H7 H 0.1631 0.5633 0.1062 0.063 Uiso 1 1 calc R .
C11 C -0.1340(9) 0.1904(7) 0.0132(6) 0.044(3) Uani 1 1 d . .
H11 H -0.1062 0.1374 -0.0143 0.053 Uiso 1 1 calc R .
C12 C -0.2529(11) 0.2095(8) 0.0237(5) 0.046(3) Uani 1 1 d . .
C2 C 0.2531(11) 0.4635(9) 0.1673(6) 0.055(3) Uani 1 1 d . .
C14 C 0.1101(6) 0.0518(5) 0.0982(4) 0.057(3) Uani 1 1 d . .
H14 H 0.1644 0.0766 0.0687 0.069 Uiso 1 1 calc R .
C13 C 0.0214(6) 0.1196(4) 0.1189(3) 0.033(2) Uani 1 1 d G .
C18 C -0.0598(6) 0.0826(5) 0.1629(4) 0.061(3) Uani 1 1 d G .
H18 H -0.1192 0.1280 0.1767 0.074 Uiso 1 1 calc R .
C17 C -0.0522(7) -0.0224(6) 0.1863(4) 0.071(4) Uani 1 1 d G .
H17 H -0.1065 -0.0472 0.2158 0.086 Uiso 1 1 calc R .
C16 C 0.0365(7) -0.0903(4) 0.1656(4) 0.054(3) Uani 1 1 d G .
C15 C 0.1177(6) -0.0532(5) 0.1216(4) 0.051(3) Uani 1 1 d G .
H15 H 0.1771 -0.0986 0.1078 0.061 Uiso 1 1 calc R .
C1 C 0.3365(12) 0.5476(12) 0.1931(10) 0.095(5) Uani 1 1 d . .
H1A H 0.3154 0.5655 0.2361 0.142 Uiso 1 1 calc GR .
H1B H 0.3326 0.6115 0.1670 0.142 Uiso 1 1 calc GR .
H1C H 0.4142 0.5194 0.1923 0.142 Uiso 1 1 calc GR .
C4 C 0.1831(8) 0.2836(7) 0.1740(5) 0.036(2) Uani 1 1 d . U
H4 H 0.1841 0.2166 0.1942 0.043 Uiso 1 1 calc R .

loop_
_atom_site_aniso_label
_atom_site_aniso_U_11
_atom_site_aniso_U_22
_atom_site_aniso_U_33
_atom_site_aniso_U_23
_atom_site_aniso_U_13
_atom_site_aniso_U_12
Cl2 0.119(3) 0.0348(15) 0.068(2) -0.0182(15) 0.031(2) -0.0105(17)
O3 0.048(4) 0.029(3) 0.059(5) -0.007(3) 0.017(4) -0.002(3)
O4 0.061(5) 0.044(4) 0.064(5) -0.015(4) 0.016(4) -0.001(4)
N2 0.068(7) 0.055(6) 0.071(7) -0.001(6) 0.023(6) -0.006(5)
C26 0.045(6) 0.034(6) 0.092(9) 0.004(6) -0.012(6) 0.003(5)
C24 0.032(5) 0.039(5) 0.030(5) -0.004(4) 0.003(4) 0.009(4)
C21 0.039(5) 0.036(5) 0.034(5) 0.007(4) -0.002(4) 0.002(4)
C29 0.046(6) 0.051(6) 0.044(6) 0.005(5) 0.007(5) 0.009(5)
C23 0.039(5) 0.033(5) 0.035(5) -0.010(4) -0.005(4) -0.003(4)
C32 0.056(7) 0.041(6) 0.047(7) 0.009(5) -0.008(6) 0.006(5)
C31 0.041(5) 0.036(5) 0.044(6) -0.007(5) -0.003(5) 0.002(4)
C36 0.047(6) 0.054(7) 0.069(8) -0.028(6) -0.018(6) 0.011(6)
C35 0.085(9) 0.027(5) 0.065(8) -0.018(5) -0.010(7) -0.017(6)
C34 0.071(8) 0.041(6) 0.032(5) -0.012(5) 0.017(5) -0.018(6)
C33 0.073(8) 0.044(6) 0.064(8) -0.007(6) 0.008(7) -0.017(6)
C20 0.058(7) 0.043(6) 0.041(6) 0.005(5) 0.009(5) 0.003(5)
C25 0.033(5) 0.046(6) 0.054(7) -0.012(5) -0.002(5) 0.004(5)
C19 0.034(6) 0.047(7) 0.054(7) -0.002(5) 0.016(5) -0.007(5)
C27 0.042(6) 0.077(8) 0.050(7) 0.002(6) 0.009(5) -0.008(6)
C28 0.061(8) 0.046(6) 0.048(7) 0.007(5) -0.005(6) -0.008(6)
C22 0.045(6) 0.024(5) 0.055(7) -0.017(5) 0.007(5) -0.003(4)
C30 0.058(7) 0.066(8) 0.070(9) 0.019(7) 0.014(7) -0.007(7)
Cl1 0.141(3) 0.0375(16) 0.075(2) 0.0183(16) -0.028(2) -0.003(2)
O1 0.051(4) 0.022(3) 0.067(5) 0.001(3) -0.011(4) -0.001(3)
O2 0.053(5) 0.034(4) 0.083(6) 0.017(4) -0.020(4) -0.009(3)
N1 0.050(6) 0.080(8) 0.075(8) 0.009(6) -0.011(6) -0.013(6)
C9 0.041(5) 0.021(4) 0.042(5) -0.006(4) -0.001(4) 0.001(4)
C5 0.029(5) 0.040(5) 0.043(6) -0.004(4) 0.005(4) -0.005(4)
C10 0.034(5) 0.028(5) 0.052(6) -0.002(4) 0.001(5) -0.007(4)
C8 0.037(5) 0.021(4) 0.048(6) -0.001(4) 0.012(5) 0.006(4)
C6 0.040(5) 0.022(5) 0.046(6) -0.005(4) 0.001(5) 0.007(4)
C3 0.055(7) 0.063(8) 0.073(8) -0.005(7) -0.023(7) 0.014(6)
C7 0.050(6) 0.043(6) 0.064(7) -0.018(6) -0.004(6) -0.012(5)
C11 0.053(6) 0.027(5) 0.052(6) -0.007(5) -0.004(5) -0.002(5)
C12 0.076(9) 0.026(5) 0.037(6) 0.002(5) -0.015(6) -0.013(5)
C2 0.063(8) 0.040(6) 0.062(8) 0.001(6) 0.003(6) 0.015(6)
C14 0.049(6) 0.027(5) 0.095(10) -0.002(6) 0.025(7) 0.010(5)
C13 0.035(5) 0.026(4) 0.038(5) 0.008(4) 0.002(4) 0.001(4)
C18 0.062(7) 0.037(6) 0.086(9) 0.008(6) 0.021(7) 0.013(6)
C17 0.082(9) 0.074(9) 0.057(8) 0.017(7) 0.006(8) -0.007(8)
C16 0.094(9) 0.027(5) 0.041(6) -0.010(5) -0.023(6) 0.021(6)
C15 0.058(7) 0.034(6) 0.062(8) -0.009(5) 0.008(6) -0.005(5)
C1 0.067(8) 0.090(11) 0.128(14) -0.047(11) 0.005(10) -0.037(8)
C4 0.036(4) 0.014(4) 0.058(5) 0.009(4) 0.015(4) -0.001(4)

loop_
_atom_type_symbol
_atom_type_description
_atom_type_scat_dispersion_real
_atom_type_scat_dispersion_imag
_atom_type_scat_source
C C 0.0033 0.0016 'International Tables Vol C Tables 4.2.6.8 and 6.1.1.4'
H H 0.0000 0.0000 'International Tables Vol C Tables 4.2.6.8 and 6.1.1.4'
Cl Cl 0.1484 0.1585 'International Tables Vol C Tables 4.2.6.8 and 6.1.1.4'
N N 0.0061 0.0033 'International Tables Vol C Tables 4.2.6.8 and 6.1.1.4'
O O 0.0106 0.0060 'International Tables Vol C Tables 4.2.6.8 and 6.1.1.4'

loop_
_geom_angle_atom_site_label_1
_geom_angle_atom_site_label_2
_geom_angle_atom_site_label_3
_geom_angle
C22 O3 C25 123.1(8)
C24 C26 H26 120.8
C27 C26 H26 120.8
C27 C26 C24 118.3(11)
C26 C24 C23 124.6(8)
C25 C24 C26 115.4(9)
C25 C24 C23 120.0(9)
C23 C21 C20 125.8(9)
C23 C21 C22 118.3(9)
C22 C21 C20 115.6(9)
C25 C29 H29 118.1
C25 C29 C28 123.8(11)
C28 C29 H29 118.1
C24 C23 C31 118.7(8)
C21 C23 C24 120.4(8)
C21 C23 C31 120.9(9)
C31 C32 H32 118.8
C31 C32 C33 122.3(12)
C33 C32 H32 118.8
C32 C31 C23 120.9(10)
C32 C31 C36 119.1(9)
C36 C31 C23 119.9(9)
C31 C36 H36 120.0
C31 C36 C35 120.1(11)
C35 C36 H36 120.0
C36 C35 H35 120.9
C34 C35 C36 118.2(11)
C34 C35 H35 120.9
C35 C34 Cl2 118.6(9)
C35 C34 C33 125.1(10)
C33 C34 Cl2 116.3(10)
C32 C33 H33 122.4
C34 C33 C32 115.2(13)
C34 C33 H33 122.4
C21 C20 H20A 109.5
C21 C20 H20B 109.5
H20A C20 H20B 108.1
C19 C20 C21 110.8(9)
C19 C20 H20A 109.5
C19 C20 H20B 109.5
O3 C25 C24 118.1(9)
C29 C25 O3 119.2(9)
C29 C25 C24 122.7(10)
N2 C19 C20 176.5(13)
C26 C27 H27 117.6
C28 C27 C26 124.8(12)
C28 C27 H27 117.6
C29 C28 C30 121.3(11)
C27 C28 C29 114.8(11)
C27 C28 C30 124.0(12)
O3 C22 C21 120.2(9)
O4 C22 O3 116.5(8)
O4 C22 C21 123.3(9)
C28 C30 H30A 109.5
C28 C30 H30B 109.5
C28 C30 H30C 109.5
H30A C30 H30B 109.5
H30A C30 H30C 109.5
H30B C30 H30C 109.5
C6 O1 C10 121.3(7)
C10 C9 C11 112.9(9)
C8 C9 C10 122.6(9)
C8 C9 C11 124.4(8)
C8 C5 C4 125.0(8)
C6 C5 C8 119.0(9)
C6 C5 C4 116.0(8)
O1 C10 C9 117.0(9)
O2 C10 O1 117.3(8)
O2 C10 C9 125.7(9)
C9 C8 C5 118.8(8)
C9 C8 C13 122.5(8)
C5 C8 C13 118.6(8)
O1 C6 C5 121.0(8)
O1 C6 C7 114.3(8)
C7 C6 C5 124.6(10)
C2 C3 H3 118.0
C4 C3 H3 118.0
C4 C3 C2 123.9(12)
C6 C7 H7 121.6
C6 C7 C2 116.8(11)
C2 C7 H7 121.6
C9 C11 H11 123.4
C12 C11 C9 113.3(9)
C12 C11 H11 123.4
N1 C12 C11 177.8(12)
C3 C2 C7 120.2(12)
C3 C2 C1 119.9(13)
C7 C2 C1 120.0(12)
C13 C14 H14 120.0
C13 C14 C15 120.0
C15 C14 H14 120.0
C14 C13 C8 119.7(5)
C18 C13 C8 120.3(5)
C18 C13 C14 120.0
C13 C18 H18 120.0
C13 C18 C17 120.0
C17 C18 H18 120.0
C18 C17 H17 120.0
C16 C17 C18 120.0
C16 C17 H17 120.0
C17 C16 Cl1 119.5(5)
C17 C16 C15 120.0
C15 C16 Cl1 120.5(5)
C14 C15 H15 120.0
C16 C15 C14 120.0
C16 C15 H15 120.0
C2 C1 H1A 109.5
C2 C1 H1B 109.5
C2 C1 H1C 109.5
H1A C1 H1B 109.5
H1A C1 H1C 109.5
H1B C1 H1C 109.5
C5 C4 H4 121.0
C3 C4 C5 118.0(9)
C3 C4 H4 121.0

loop_
_geom_bond_atom_site_label_1
_geom_bond_atom_site_label_2
_geom_bond_distance
Cl2 C34 1.752(11)
O3 C25 1.364(13)
O3 C22 1.333(11)
O4 C22 1.235(12)
N2 C19 1.079(14)
C26 H26 0.9300
C26 C24 1.424(16)
C26 C27 1.354(16)
C24 C23 1.428(13)
C24 C25 1.398(13)
C21 C23 1.346(14)
C21 C20 1.479(13)
C21 C22 1.447(12)
C29 H29 0.9300
C29 C25 1.274(14)
C29 C28 1.389(16)
C23 C31 1.484(13)
C32 H32 0.9300
C32 C31 1.354(14)
C32 C33 1.393(15)
C31 C36 1.374(15)
C36 H36 0.9300
C36 C35 1.380(15)
C35 H35 0.9300
C35 C34 1.331(18)
C34 C33 1.362(18)
C33 H33 0.9300
C20 H20A 0.9700
C20 H20B 0.9700
C20 C19 1.446(16)
C27 H27 0.9300
C27 C28 1.348(17)
C28 C30 1.465(16)
C30 H30A 0.9600
C30 H30B 0.9600
C30 H30C 0.9600
Cl1 C16 1.698(5)
O1 C10 1.377(11)
O1 C6 1.363(12)
O2 C10 1.189(12)
N1 C12 1.167(15)
C9 C10 1.430(13)
C9 C8 1.330(14)
C9 C11 1.513(13)
C5 C8 1.426(13)
C5 C6 1.379(13)
C5 C4 1.489(14)
C8 C13 1.467(9)
C6 C7 1.365(14)
C3 H3 0.9300
C3 C2 1.372(17)
C3 C4 1.312(15)
C7 H7 0.9300
C7 C2 1.411(17)
C11 H11 0.9300
C11 C12 1.404(17)
C2 C1 1.515(17)
C14 H14 0.9300
C14 C13 1.3900
C14 C15 1.3900
C13 C18 1.3900
C18 H18 0.9300
C18 C17 1.3900
C17 H17 0.9300
C17 C16 1.3900
C16 C15 1.3900
C15 H15 0.9300
C1 H1A 0.9600
C1 H1B 0.9600
C1 H1C 0.9600
C4 H4 0.9300

loop_
_geom_torsion_atom_site_label_1
_geom_torsion_atom_site_label_2
_geom_torsion_atom_site_label_3
_geom_torsion_atom_site_label_4
_geom_torsion
Cl2 C34 C33 C32 177.3(9)
C26 C24 C23 C21 177.7(10)
C26 C24 C23 C31 -1.3(15)
C26 C24 C25 O3 -178.9(9)
C26 C24 C25 C29 -1.1(16)
C26 C27 C28 C29 0.8(18)
C26 C27 C28 C30 -178.7(11)
C24 C26 C27 C28 -3.4(19)
C24 C23 C31 C32 72.9(14)
C24 C23 C31 C36 -105.7(12)
C21 C23 C31 C32 -106.0(13)
C21 C23 C31 C36 75.3(14)
C23 C24 C25 O3 -0.4(15)
C23 C24 C25 C29 177.4(10)
C23 C21 C20 C19 -116.5(11)
C23 C21 C22 O3 -0.7(15)
C23 C21 C22 O4 -178.4(10)
C23 C31 C36 C35 177.3(11)
C32 C31 C36 C35 -1.3(18)
C31 C32 C33 C34 1.5(18)
C31 C36 C35 C34 1.1(19)
C36 C35 C34 Cl2 -178.5(9)
C36 C35 C34 C33 1(2)
C35 C34 C33 C32 -1.8(18)
C33 C32 C31 C23 -178.7(11)
C33 C32 C31 C36 0.0(18)
C20 C21 C23 C24 -171.8(10)
C20 C21 C23 C31 7.2(15)
C20 C21 C22 O3 172.9(9)
C20 C21 C22 O4 -4.8(15)
C25 O3 C22 O4 177.5(10)
C25 O3 C22 C21 -0.3(15)
C25 C24 C23 C21 -0.6(15)
C25 C24 C23 C31 -179.6(9)
C25 C29 C28 C27 1.9(17)
C25 C29 C28 C30 -178.7(12)
C27 C26 C24 C23 -175.0(10)
C27 C26 C24 C25 3.4(15)
C28 C29 C25 O3 176.1(10)
C28 C29 C25 C24 -1.6(18)
C22 O3 C25 C24 0.9(14)
C22 O3 C25 C29 -177.0(10)
C22 C21 C23 C24 1.2(14)
C22 C21 C23 C31 -179.9(9)
C22 C21 C20 C19 70.4(12)
Cl1 C16 C15 C14 -177.2(6)
O1 C6 C7 C2 -179.8(10)
C9 C8 C13 C14 102.6(9)
C9 C8 C13 C18 -80.5(10)
C5 C8 C13 C14 -76.0(9)
C5 C8 C13 C18 101.0(9)
C5 C6 C7 C2 -0.6(17)
C10 O1 C6 C5 -3.7(14)
C10 O1 C6 C7 175.6(9)
C10 C9 C8 C5 -3.7(14)
C10 C9 C8 C13 177.7(8)
C10 C9 C11 C12 -67.7(12)
C8 C9 C10 O1 2.4(15)
C8 C9 C10 O2 -178.7(10)
C8 C9 C11 C12 115.8(11)
C8 C5 C6 O1 2.4(14)
C8 C5 C6 C7 -176.8(10)
C8 C5 C4 C3 173.4(10)
C8 C13 C18 C17 -176.9(8)
C6 O1 C10 O2 -177.6(10)
C6 O1 C10 C9 1.3(14)
C6 C5 C8 C9 1.3(14)
C6 C5 C8 C13 179.9(8)
C6 C5 C4 C3 -7.9(14)
C6 C7 C2 C3 0.0(18)
C6 C7 C2 C1 -178.0(12)
C11 C9 C10 O1 -174.1(8)
C11 C9 C10 O2 4.8(15)
C11 C9 C8 C5 172.4(9)
C11 C9 C8 C13 -6.2(15)
C2 C3 C4 C5 8.0(19)
C14 C13 C18 C17 0.0
C13 C14 C15 C16 0.0
C13 C18 C17 C16 0.0
C18 C17 C16 Cl1 177.2(6)
C18 C17 C16 C15 0.0
C17 C16 C15 C14 0.0
C15 C14 C13 C8 177.0(8)
C15 C14 C13 C18 0.0
C4 C5 C8 C9 179.9(9)
C4 C5 C8 C13 -1.4(13)
C4 C5 C6 O1 -176.4(8)
C4 C5 C6 C7 4.4(15)
C4 C3 C2 C7 -4(2)
C4 C3 C2 C1 173.9(12)

loop_
_twin_individual_id
_twin_individual_mass_fraction_refined
1 0.4(3)
2 0.6(3)
